data_2203844
loop_
_publ_author_name
'Parrish, Damon A.'
'Deschamps, Jeffrey R.'
'Jiang, Faming'
'Zaveri, Nurulain T.'

_publ_section_title
;
 1-[1-(Decahydronaphthalen-1-yl)piperidin-4-yl]indolin-2-one: one of a
 novel series of nociceptin receptor ligands:
;
_journal_issue 7
_journal_name_full 'Acta Crystallographica Section E'
_journal_page_first o1253
_journal_page_last o1254
_journal_paper_doi 10.1107/S1600536804013297
_journal_volume 60
_journal_year 2004
_chemical_formula_iupac 'C23 H32 N2 O'
_chemical_formula_moiety 'C23 H32 N2 O'
_chemical_formula_sum 'C23 H32 N2 O'
_chemical_formula_weight 352.51
_chemical_name_systematic
;
1-[1-(Decahydronaphthalen-1-yl)piperidin-4-yl]indolin-2-one
;
_space_group_IT_number 14
_symmetry_cell_setting monoclinic
_symmetry_space_group_name_Hall '-P 2ybc'
_symmetry_space_group_name_H-M 'P 1 21/c 1'
_atom_sites_solution_hydrogens geom
_atom_sites_solution_primary direct
_atom_sites_solution_secondary difmap
_audit_creation_method 'from SHELXL97 CIF, local template and enCIFer'
_cell_angle_alpha 90.00
_cell_angle_beta 99.155(2)
_cell_angle_gamma 90.00
_cell_formula_units_Z 4
_cell_length_a 8.9714(2)
_cell_length_b 8.6150(2)
_cell_length_c 26.4673(7)
_cell_measurement_reflns_used 3559
_cell_measurement_temperature 293(2)
_cell_measurement_theta_max 28.26
_cell_measurement_theta_min 3.56
_cell_volume 2019.56(8)
_computing_cell_refinement SMART
_computing_data_collection 'SMART (Bruker, 2001)'
_computing_data_reduction 'SAINT (Bruker, 2002) and XPREP (Bruker, 2001)'
_computing_molecular_graphics 'SHELXTL and MidasPlus (Version 2.1; Ferrin et al., 1988)'
_computing_publication_material SHELXTL
_computing_structure_refinement SHELXTL
_computing_structure_solution 'SHELXTL (Bruker, 2002)'
_diffrn_ambient_temperature 293(2)
_diffrn_measured_fraction_theta_full 0.959
_diffrn_measured_fraction_theta_max 0.959
_diffrn_measurement_device 'Bruker SMART 6000 CCD'
_diffrn_measurement_method \w
_diffrn_radiation_monochromator 'G\"obel optics'
_diffrn_radiation_source 'rotating anode'
_diffrn_radiation_type CuK\a
_diffrn_radiation_wavelength 1.54178
_diffrn_reflns_av_R_equivalents 0.0337
_diffrn_reflns_av_sigmaI/netI 0.0333
_diffrn_reflns_limit_h_max 9
_diffrn_reflns_limit_h_min -9
_diffrn_reflns_limit_k_max 9
_diffrn_reflns_limit_k_min -8
_diffrn_reflns_limit_l_max 30
_diffrn_reflns_limit_l_min -28
_diffrn_reflns_number 10382
_diffrn_reflns_theta_full 62.44
_diffrn_reflns_theta_max 62.44
_diffrn_reflns_theta_min 3.38
_diffrn_standards_decay_% 0
_diffrn_standards_interval_time variable
_diffrn_standards_number 352
_exptl_absorpt_coefficient_mu 0.542
_exptl_absorpt_correction_T_max 0.978
_exptl_absorpt_correction_T_min 0.892
_exptl_absorpt_correction_type multi-scan
_exptl_absorpt_process_details '(SADABS; Bruker, 2002)'
_exptl_crystal_colour colourless
_exptl_crystal_density_diffrn 1.159
_exptl_crystal_density_method 'not measured'
_exptl_crystal_description needle
_exptl_crystal_F_000 768
_exptl_crystal_size_max 0.21
_exptl_crystal_size_mid 0.08
_exptl_crystal_size_min 0.04
_refine_diff_density_max 0.171
_refine_diff_density_min -0.175
_refine_ls_extinction_coef 0.0075(7)
_refine_ls_extinction_expression Fc^*^=kFc[1+0.001xFc^2^\l^3^/sin(2\q)]^-1/4^
_refine_ls_extinction_method SHELXL97
_refine_ls_goodness_of_fit_ref 1.034
_refine_ls_hydrogen_treatment constr
_refine_ls_matrix_type full
_refine_ls_number_parameters 236
_refine_ls_number_reflns 3085
_refine_ls_number_restraints 0
_refine_ls_restrained_S_all 1.034
_refine_ls_R_factor_all 0.0775
_refine_ls_R_factor_gt 0.0544
_refine_ls_shift/su_max 0.000
_refine_ls_shift/su_mean 0.000
_refine_ls_structure_factor_coef Fsqd
_refine_ls_weighting_details 'calc w = 1/[\s^2^(Fo^2^)+(0.0929P)^2^+0.1732P] where P = (Fo^2^+2Fc^2^)/3'
_refine_ls_weighting_scheme calc
_refine_ls_wR_factor_gt 0.1449
_refine_ls_wR_factor_ref 0.1623
_reflns_number_gt 2167
_reflns_number_total 3085
_reflns_threshold_expression I>2\s(I)
_cod_data_source_file ac6104.cif
_cod_data_source_block 1
_cod_depositor_comments
;
The following automatic conversions were performed:
'_symmetry_cell_setting' value 'Monoclinic' changed to 'monoclinic'
according to '/home/saulius/struct/CIF-dictionaries/cif_core.dic'
dictionary named 'cif_core.dic' version 2.4.1 from 2010-06-29.

Automatic conversion script
Id: cif_fix_enum 1527 2010-12-29 10:47:43Z saulius 

The following automatic conversions were performed:

'_symmetry_cell_setting' value 'Monoclinic' changed to 'monoclinic'
according to /home/saulius/struct/CIF-dictionaries/cif_core.dic
dictionary named 'cif_core.dic' version 2.4.1 from 2010-06-29.

Automatic conversion script
Id: cif_fix_values 1715 2011-07-08 13:25:40Z adriana 
;
_cod_original_sg_symbol_H-M 'P 21/c'
_cod_database_code 2203844
_cod_database_fobs_code 2203844

loop_
_symmetry_equiv_pos_as_xyz
'x, y, z'
'-x, y+1/2, -z+1/2'
'-x, -y, -z'
'x, -y-1/2, z-1/2'

loop_
_atom_site_label
_atom_site_fract_x
_atom_site_fract_y
_atom_site_fract_z
_atom_site_U_iso_or_equiv
_atom_site_adp_type
_atom_site_calc_flag
_atom_site_refinement_flags
_atom_site_occupancy
_atom_site_type_symbol
N1 0.50614(18) 0.40193(19) 0.37532(6) 0.0609(5) Uani d . 1 N
O2 0.3519(2) 0.3838(2) 0.43626(6) 0.0986(6) Uani d . 1 O
C2 0.4777(3) 0.3873(3) 0.42467(8) 0.0703(6) Uani d . 1 C
C3 0.6269(3) 0.3791(3) 0.45974(9) 0.0810(7) Uani d . 1 C
H3A 0.6374 0.4639 0.4842 0.097 Uiso calc R 1 H
H3B 0.6375 0.2815 0.4782 0.097 Uiso calc R 1 H
C4 0.7401(3) 0.3919(2) 0.42459(9) 0.0680(6) Uani d . 1 C
C5 0.8939(3) 0.3936(3) 0.43366(12) 0.0876(8) Uani d . 1 C
H5A 0.9456 0.3829 0.4668 0.105 Uiso calc R 1 H
C6 0.9728(3) 0.4115(3) 0.39298(15) 0.0993(10) Uani d . 1 C
H6A 1.0778 0.4120 0.3988 0.119 Uiso calc R 1 H
C7 0.8954(3) 0.4284(3) 0.34411(13) 0.0920(8) Uani d . 1 C
H7A 0.9495 0.4415 0.3172 0.110 Uiso calc R 1 H
C8 0.7397(3) 0.4265(2) 0.33378(9) 0.0715(6) Uani d . 1 C
H8A 0.6885 0.4376 0.3006 0.086 Uiso calc R 1 H
C9 0.6626(2) 0.4073(2) 0.37461(8) 0.0605(5) Uani d . 1 C
C10 0.3839(2) 0.4136(2) 0.33192(7) 0.0605(6) Uani d . 1 C
H10A 0.2899 0.3995 0.3458 0.073 Uiso calc R 1 H
C11 0.3871(2) 0.2862(2) 0.29255(8) 0.0697(6) Uani d . 1 C
H11A 0.3823 0.1855 0.3087 0.084 Uiso calc R 1 H
H11B 0.4807 0.2916 0.2786 0.084 Uiso calc R 1 H
C12 0.2533(2) 0.3049(2) 0.24957(8) 0.0705(6) Uani d . 1 C
H12A 0.2577 0.2259 0.2237 0.085 Uiso calc R 1 H
H12B 0.1599 0.2913 0.2631 0.085 Uiso calc R 1 H
N13 0.25526(19) 0.45793(19) 0.22645(6) 0.0621(5) Uani d . 1 N
C14 0.2419(3) 0.5789(2) 0.26350(8) 0.0674(6) Uani d . 1 C
H14A 0.1482 0.5658 0.2769 0.081 Uiso calc R 1 H
H14B 0.2393 0.6795 0.2469 0.081 Uiso calc R 1 H
C15 0.3738(2) 0.5730(2) 0.30705(8) 0.0671(6) Uani d . 1 C
H15A 0.3607 0.6514 0.3323 0.080 Uiso calc R 1 H
H15B 0.4668 0.5952 0.2941 0.080 Uiso calc R 1 H
C16 0.1476(2) 0.4759(3) 0.17804(8) 0.0704(6) Uani d . 1 C
H16A 0.1470 0.5868 0.1697 0.084 Uiso calc R 1 H
C17 0.2026(3) 0.3935(2) 0.13379(8) 0.0695(6) Uani d . 1 C
H17A 0.2003 0.2818 0.1407 0.083 Uiso calc R 1 H
C18 0.3641(3) 0.4350(3) 0.12785(9) 0.0793(7) Uani d . 1 C
H18A 0.3713 0.5467 0.1241 0.095 Uiso calc R 1 H
H18B 0.4311 0.4054 0.1588 0.095 Uiso calc R 1 H
C19 0.4166(4) 0.3577(3) 0.08264(9) 0.1025(9) Uani d . 1 C
H19A 0.5167 0.3952 0.0796 0.123 Uiso calc R 1 H
H19B 0.4231 0.2465 0.0884 0.123 Uiso calc R 1 H
C20 0.3109(4) 0.3899(3) 0.03359(10) 0.1064(10) Uani d . 1 C
H20A 0.3428 0.3312 0.0059 0.128 Uiso calc R 1 H
H20B 0.3148 0.4993 0.0253 0.128 Uiso calc R 1 H
C21 0.1513(4) 0.3457(3) 0.03866(10) 0.1071(11) Uani d . 1 C
H21A 0.1461 0.2340 0.0427 0.129 Uiso calc R 1 H
H21B 0.0850 0.3734 0.0073 0.129 Uiso calc R 1 H
C22 0.0949(3) 0.4235(3) 0.08346(9) 0.0825(8) Uani d . 1 C
H22A 0.0966 0.5356 0.0772 0.099 Uiso calc R 1 H
C23 -0.0670(4) 0.3817(3) 0.08823(12) 0.1087(11) Uani d . 1 C
H23A -0.1326 0.4085 0.0567 0.130 Uiso calc R 1 H
H23B -0.0741 0.2706 0.0932 0.130 Uiso calc R 1 H
C24 -0.1208(3) 0.4648(4) 0.13228(13) 0.1148(11) Uani d . 1 C
H24A -0.2215 0.4295 0.1354 0.138 Uiso calc R 1 H
H24B -0.1255 0.5755 0.1255 0.138 Uiso calc R 1 H
C25 -0.0151(3) 0.4344(3) 0.18209(11) 0.0927(8) Uani d . 1 C
H25A -0.0205 0.3255 0.1910 0.111 Uiso calc R 1 H
H25B -0.0476 0.4951 0.2092 0.111 Uiso calc R 1 H

loop_
_atom_site_aniso_label
_atom_site_aniso_U_11
_atom_site_aniso_U_22
_atom_site_aniso_U_33
_atom_site_aniso_U_12
_atom_site_aniso_U_13
_atom_site_aniso_U_23
N1 0.0529(11) 0.0810(12) 0.0483(10) 0.0014(8) 0.0065(8) 0.0028(8)
O2 0.0771(13) 0.1566(18) 0.0663(11) -0.0020(10) 0.0239(9) 0.0072(10)
C2 0.0676(16) 0.0899(16) 0.0540(13) 0.0010(11) 0.0119(11) 0.0019(11)
C3 0.0840(18) 0.0957(18) 0.0585(14) 0.0049(13) -0.0036(12) 0.0009(12)
C4 0.0618(15) 0.0627(13) 0.0749(15) 0.0072(10) -0.0036(12) -0.0069(11)
C5 0.0707(18) 0.0762(16) 0.105(2) 0.0097(12) -0.0197(16) -0.0122(14)
C6 0.0562(16) 0.0863(19) 0.153(3) 0.0026(12) 0.0093(19) -0.0224(18)
C7 0.0706(19) 0.0827(17) 0.128(3) -0.0050(12) 0.0337(17) -0.0148(16)
C8 0.0642(16) 0.0699(14) 0.0827(16) -0.0015(10) 0.0186(12) -0.0063(11)
C9 0.0536(13) 0.0600(13) 0.0667(14) 0.0029(9) 0.0063(10) -0.0036(10)
C10 0.0529(13) 0.0751(14) 0.0522(12) 0.0009(9) 0.0045(9) 0.0024(10)
C11 0.0766(15) 0.0623(13) 0.0645(13) 0.0036(10) -0.0058(11) 0.0008(11)
C12 0.0736(15) 0.0610(13) 0.0704(14) 0.0013(10) -0.0080(11) -0.0017(11)
N13 0.0647(11) 0.0596(10) 0.0576(10) 0.0017(8) -0.0040(8) 0.0043(8)
C14 0.0688(14) 0.0638(13) 0.0682(14) 0.0032(10) 0.0062(11) 0.0024(11)
C15 0.0702(15) 0.0652(13) 0.0635(13) 0.0041(10) 0.0036(11) -0.0038(10)
C16 0.0693(15) 0.0686(14) 0.0666(14) -0.0009(10) -0.0097(11) 0.0092(11)
C17 0.0824(17) 0.0584(13) 0.0585(14) -0.0020(10) -0.0166(11) 0.0023(10)
C18 0.0869(18) 0.0880(16) 0.0576(14) 0.0003(13) -0.0055(12) -0.0039(12)
C19 0.121(2) 0.118(2) 0.0635(17) 0.0166(17) 0.0004(15) -0.0059(15)
C20 0.146(3) 0.108(2) 0.0594(17) 0.0114(19) -0.0030(17) -0.0121(14)
C21 0.156(3) 0.0800(18) 0.0666(17) 0.0029(17) -0.0410(17) 0.0009(14)
C22 0.094(2) 0.0705(15) 0.0695(16) -0.0082(12) -0.0293(13) 0.0069(12)
C23 0.104(2) 0.101(2) 0.100(2) -0.0165(16) -0.0478(18) 0.0183(17)
C24 0.0729(19) 0.132(3) 0.125(3) -0.0091(16) -0.0287(17) 0.022(2)
C25 0.0648(16) 0.1062(19) 0.100(2) -0.0045(13) -0.0097(14) 0.0153(15)

loop_
_atom_type_symbol
_atom_type_description
_atom_type_scat_dispersion_real
_atom_type_scat_dispersion_imag
_atom_type_scat_source
C C 0.0181 0.0091 'International Tables Vol C Tables 4.2.6.8 and 6.1.1.4'
H H 0.0000 0.0000 'International Tables Vol C Tables 4.2.6.8 and 6.1.1.4'
N N 0.0311 0.0180 'International Tables Vol C Tables 4.2.6.8 and 6.1.1.4'
O O 0.0492 0.0322 'International Tables Vol C Tables 4.2.6.8 and 6.1.1.4'

loop_
_geom_angle_atom_site_label_1
_geom_angle_atom_site_label_2
_geom_angle_atom_site_label_3
_geom_angle
C2 N1 C9 110.60(17)
C2 N1 C10 121.59(17)
C9 N1 C10 127.79(16)
O2 C2 N1 124.2(2)
O2 C2 C3 127.9(2)
N1 C2 C3 108.0(2)
C4 C3 C2 103.89(19)
C4 C3 H3A 111.0
C2 C3 H3A 111.0
C4 C3 H3B 111.0
C2 C3 H3B 111.0
H3A C3 H3B 109.0
C5 C4 C9 120.1(2)
C5 C4 C3 131.6(2)
C9 C4 C3 108.23(19)
C4 C5 C6 119.5(3)
C4 C5 H5A 120.3
C6 C5 H5A 120.3
C7 C6 C5 119.8(3)
C7 C6 H6A 120.1
C5 C6 H6A 120.1
C6 C7 C8 121.9(3)
C6 C7 H7A 119.0
C8 C7 H7A 119.0
C7 C8 C9 117.6(2)
C7 C8 H8A 121.2
C9 C8 H8A 121.2
C8 C9 C4 121.0(2)
C8 C9 N1 129.7(2)
C4 C9 N1 109.30(19)
N1 C10 C11 113.38(16)
N1 C10 C15 112.90(16)
C11 C10 C15 111.28(17)
N1 C10 H10A 106.2
C11 C10 H10A 106.2
C15 C10 H10A 106.2
C10 C11 C12 109.69(16)
C10 C11 H11A 109.7
C12 C11 H11A 109.7
C10 C11 H11B 109.7
C12 C11 H11B 109.7
H11A C11 H11B 108.2
N13 C12 C11 110.41(16)
N13 C12 H12A 109.6
C11 C12 H12A 109.6
N13 C12 H12B 109.6
C11 C12 H12B 109.6
H12A C12 H12B 108.1
C14 N13 C12 111.07(16)
C14 N13 C16 113.36(16)
C12 N13 C16 114.05(15)
N13 C14 C15 110.61(17)
N13 C14 H14A 109.5
C15 C14 H14A 109.5
N13 C14 H14B 109.5
C15 C14 H14B 109.5
H14A C14 H14B 108.1
C14 C15 C10 110.22(16)
C14 C15 H15A 109.6
C10 C15 H15A 109.6
C14 C15 H15B 109.6
C10 C15 H15B 109.6
H15A C15 H15B 108.1
N13 C16 C17 111.74(17)
N13 C16 C25 114.44(19)
C17 C16 C25 112.16(19)
N13 C16 H16A 105.9
C17 C16 H16A 105.9
C25 C16 H16A 105.9
C16 C17 C18 113.61(17)
C16 C17 C22 110.68(19)
C18 C17 C22 110.31(19)
C16 C17 H17A 107.3
C18 C17 H17A 107.3
C22 C17 H17A 107.3
C19 C18 C17 113.6(2)
C19 C18 H18A 108.8
C17 C18 H18A 108.8
C19 C18 H18B 108.8
C17 C18 H18B 108.8
H18A C18 H18B 107.7
C20 C19 C18 111.7(2)
C20 C19 H19A 109.3
C18 C19 H19A 109.3
C20 C19 H19B 109.3
C18 C19 H19B 109.3
H19A C19 H19B 107.9
C19 C20 C21 110.7(2)
C19 C20 H20A 109.5
C21 C20 H20A 109.5
C19 C20 H20B 109.5
C21 C20 H20B 109.5
H20A C20 H20B 108.1
C20 C21 C22 113.4(2)
C20 C21 H21A 108.9
C22 C21 H21A 108.9
C20 C21 H21B 108.9
C22 C21 H21B 108.9
H21A C21 H21B 107.7
C21 C22 C23 113.7(2)
C21 C22 C17 111.2(2)
C23 C22 C17 111.4(2)
C21 C22 H22A 106.7
C23 C22 H22A 106.7
C17 C22 H22A 106.7
C24 C23 C22 112.2(2)
C24 C23 H23A 109.2
C22 C23 H23A 109.2
C24 C23 H23B 109.2
C22 C23 H23B 109.2
H23A C23 H23B 107.9
C23 C24 C25 110.9(2)
C23 C24 H24A 109.5
C25 C24 H24A 109.5
C23 C24 H24B 109.5
C25 C24 H24B 109.5
H24A C24 H24B 108.1
C24 C25 C16 111.8(2)
C24 C25 H25A 109.3
C16 C25 H25A 109.3
C24 C25 H25B 109.3
C16 C25 H25B 109.3
H25A C25 H25B 107.9

loop_
_geom_bond_atom_site_label_1
_geom_bond_atom_site_label_2
_geom_bond_distance
N1 C2 1.376(3)
N1 C9 1.408(3)
N1 C10 1.460(2)
O2 C2 1.216(3)
C2 C3 1.505(3)
C3 C4 1.486(3)
C3 H3A 0.9700
C3 H3B 0.9700
C4 C5 1.363(3)
C4 C9 1.399(3)
C5 C6 1.388(4)
C5 H5A 0.9300
C6 C7 1.375(4)
C6 H6A 0.9300
C7 C8 1.380(3)
C7 H7A 0.9300
C8 C9 1.382(3)
C8 H8A 0.9300
C10 C11 1.517(3)
C10 C15 1.520(3)
C10 H10A 0.9800
C11 C12 1.526(3)
C11 H11A 0.9700
C11 H11B 0.9700
C12 N13 1.454(3)
C12 H12A 0.9700
C12 H12B 0.9700
N13 C14 1.449(2)
N13 C16 1.485(2)
C14 C15 1.515(3)
C14 H14A 0.9700
C14 H14B 0.9700
C15 H15A 0.9700
C15 H15B 0.9700
C16 C17 1.518(3)
C16 C25 1.523(3)
C16 H16A 0.9800
C17 C18 1.525(3)
C17 C22 1.538(3)
C17 H17A 0.9800
C18 C19 1.509(3)
C18 H18A 0.9700
C18 H18B 0.9700
C19 C20 1.507(4)
C19 H19A 0.9700
C19 H19B 0.9700
C20 C21 1.508(4)
C20 H20A 0.9700
C20 H20B 0.9700
C21 C22 1.517(4)
C21 H21A 0.9700
C21 H21B 0.9700
C22 C23 1.522(4)
C22 H22A 0.9800
C23 C24 1.511(4)
C23 H23A 0.9700
C23 H23B 0.9700
C24 C25 1.519(3)
C24 H24A 0.9700
C24 H24B 0.9700
C25 H25A 0.9700
C25 H25B 0.9700

loop_
_geom_torsion_atom_site_label_1
_geom_torsion_atom_site_label_2
_geom_torsion_atom_site_label_3
_geom_torsion_atom_site_label_4
_geom_torsion
C9 N1 C2 O2 178.1(2)
C10 N1 C2 O2 -0.4(3)
C9 N1 C2 C3 -1.2(2)
C10 N1 C2 C3 -179.71(17)
O2 C2 C3 C4 -178.9(2)
N1 C2 C3 C4 0.4(2)
C2 C3 C4 C5 179.1(2)
C2 C3 C4 C9 0.5(2)
C9 C4 C5 C6 0.3(3)
C3 C4 C5 C6 -178.2(2)
C4 C5 C6 C7 0.5(4)
C5 C6 C7 C8 -0.8(4)
C6 C7 C8 C9 0.2(3)
C7 C8 C9 C4 0.5(3)
C7 C8 C9 N1 179.58(19)
C5 C4 C9 C8 -0.8(3)
C3 C4 C9 C8 177.96(19)
C5 C4 C9 N1 179.98(17)
C3 C4 C9 N1 -1.2(2)
C2 N1 C9 C8 -177.6(2)
C10 N1 C9 C8 0.9(3)
C2 N1 C9 C4 1.6(2)
C10 N1 C9 C4 179.97(17)
C2 N1 C10 C11 -121.2(2)
C9 N1 C10 C11 60.6(3)
C2 N1 C10 C15 111.1(2)
C9 N1 C10 C15 -67.1(2)
N1 C10 C11 C12 178.36(17)
C15 C10 C11 C12 -53.1(2)
C10 C11 C12 N13 56.9(2)
C11 C12 N13 C14 -61.8(2)
C11 C12 N13 C16 168.65(18)
C12 N13 C14 C15 61.5(2)
C16 N13 C14 C15 -168.53(17)
N13 C14 C15 C10 -56.5(2)
N1 C10 C15 C14 -178.16(17)
C11 C10 C15 C14 53.0(2)
C14 N13 C16 C17 156.84(18)
C12 N13 C16 C17 -74.7(2)
C14 N13 C16 C25 -74.3(2)
C12 N13 C16 C25 54.1(3)
N13 C16 C17 C18 -51.2(2)
C25 C16 C17 C18 178.75(18)
N13 C16 C17 C22 -175.95(17)
C25 C16 C17 C22 54.0(2)
C16 C17 C18 C19 -177.79(19)
C22 C17 C18 C19 -52.8(3)
C17 C18 C19 C20 54.6(3)
C18 C19 C20 C21 -54.1(3)
C19 C20 C21 C22 55.2(3)
C20 C21 C22 C23 179.0(2)
C20 C21 C22 C17 -54.4(3)
C16 C17 C22 C21 178.3(2)
C18 C17 C22 C21 51.7(3)
C16 C17 C22 C23 -53.8(3)
C18 C17 C22 C23 179.6(2)
C21 C22 C23 C24 -178.4(2)
C17 C22 C23 C24 55.1(3)
C22 C23 C24 C25 -55.2(3)
C23 C24 C25 C16 54.6(3)
N13 C16 C25 C24 176.4(2)
C17 C16 C25 C24 -54.9(3)

loop_
_cod_related_entry_id
_cod_related_entry_database
_cod_related_entry_code
1 ChemSpider 9339102
